data_4327747
loop_
_publ_author_name
'Bert Mallick'
'Andreas Metlen'
'Mark Nieuwenhuyzen'
'Robin D. Rogers'
'Anja-Verena Mudring'

_publ_section_title
;
 Mercuric Ionic Liquids: [Cnmim][HgX3], Where n = 3, 4 and X = Cl, Br
;
_journal_name_full 'Inorganic Chemistry'
_journal_page_first 193
_journal_page_last 200
_journal_paper_doi 10.1021/ic201415d
_journal_volume 51
_journal_year 2012
_chemical_formula_sum 'C14 H26 Br6 Hg2 N4'
_chemical_formula_weight 1131.03
_chemical_name_common '[C3mim][HgBr3]'
_chemical_name_systematic
;
 1-propyl-3-methylimidazolium trisbromidomercurate(II)
;
_space_group_IT_number 14
_symmetry_cell_setting monoclinic
_symmetry_space_group_name_Hall '-P 2ybc'
_symmetry_space_group_name_H-M 'P 1 21/c 1'
_atom_sites_solution_hydrogens geom
_atom_sites_solution_primary direct
_atom_sites_solution_secondary difmap
_audit_creation_method SHELXL-97
_cell_angle_alpha 90.00
_cell_angle_beta 122.472(7)
_cell_angle_gamma 90.00
_cell_formula_units_Z 2
_cell_length_a 10.2043(10)
_cell_length_b 10.7332(13)
_cell_length_c 14.5796(16)
_cell_measurement_temperature 170(2)
_cell_volume 1347.2(3)
_computing_structure_refinement 'SHELXL-97 (Sheldrick, 1997)'
_diffrn_ambient_temperature 170(2)
_diffrn_measured_fraction_theta_full 0.971
_diffrn_measured_fraction_theta_max 0.971
_diffrn_radiation_monochromator graphite
_diffrn_radiation_source 'fine-focus sealed tube'
_diffrn_radiation_type MoK\a
_diffrn_radiation_wavelength 0.71073
_diffrn_reflns_av_R_equivalents 0.0544
_diffrn_reflns_av_sigmaI/netI 0.0508
_diffrn_reflns_limit_h_max 12
_diffrn_reflns_limit_h_min -11
_diffrn_reflns_limit_k_max 12
_diffrn_reflns_limit_k_min -12
_diffrn_reflns_limit_l_max 17
_diffrn_reflns_limit_l_min -17
_diffrn_reflns_number 8716
_diffrn_reflns_theta_full 24.99
_diffrn_reflns_theta_max 24.99
_diffrn_reflns_theta_min 2.52
_exptl_absorpt_coefficient_mu 20.288
_exptl_absorpt_correction_T_max 0.131
_exptl_absorpt_correction_T_min 0.011
_exptl_absorpt_correction_type numerical
_exptl_absorpt_process_details 'Stoe X-Shape'
_exptl_crystal_density_diffrn 2.788
_exptl_crystal_F_000 1016
_exptl_crystal_size_max 0.3
_exptl_crystal_size_mid 0.2
_exptl_crystal_size_min 0.1
_refine_diff_density_max 0.712
_refine_diff_density_min -0.840
_refine_diff_density_rms 0.128
_refine_ls_extinction_coef 0.00048(7)
_refine_ls_extinction_expression Fc^*^=kFc[1+0.001xFc^2^\l^3^/sin(2\q)]^-1/4^
_refine_ls_extinction_method SHELXL
_refine_ls_goodness_of_fit_ref 0.857
_refine_ls_hydrogen_treatment constr
_refine_ls_matrix_type full
_refine_ls_number_parameters 121
_refine_ls_number_reflns 2308
_refine_ls_number_restraints 0
_refine_ls_restrained_S_all 0.857
_refine_ls_R_factor_all 0.0440
_refine_ls_R_factor_gt 0.0252
_refine_ls_shift/su_max 0.000
_refine_ls_shift/su_mean 0.000
_refine_ls_structure_factor_coef Fsqd
_refine_ls_weighting_details 'calc w=1/[\s^2^(Fo^2^)+(0.0155P)^2^+0.0000P] where P=(Fo^2^+2Fc^2^)/3'
_refine_ls_weighting_scheme calc
_refine_ls_wR_factor_gt 0.0428
_refine_ls_wR_factor_ref 0.0453
_reflns_number_gt 1709
_reflns_number_total 2308
_reflns_threshold_expression >2sigma(I)
_cod_data_source_file ic201415d_si_002_3.cif
_cod_data_source_block 3
_cod_depositor_comments
;

2021-12-16
Z value and formula fixed to values more according to usual
chemical conventions.                 miguel
;
_cod_original_formula_sum 'C28 H52 Br12 Hg4 N8'
_cod_original_formula_weight 2262.06
_cod_original_formula_units_Z 1
_cod_database_code 4327747

loop_
_symmetry_equiv_pos_as_xyz
'x, y, z'
'-x, y+1/2, -z+1/2'
'-x, -y, -z'
'x, -y-1/2, z-1/2'

loop_
_atom_site_label
_atom_site_type_symbol
_atom_site_fract_x
_atom_site_fract_y
_atom_site_fract_z
_atom_site_U_iso_or_equiv
_atom_site_adp_type
_atom_site_occupancy
_atom_site_symmetry_multiplicity
_atom_site_calc_flag
_atom_site_refinement_flags
N1 N 0.5964(7) -0.3397(5) -0.3006(4) 0.0298(12) Uani 1 1 d .
N2 N 0.7847(7) -0.4717(5) -0.2444(4) 0.0339(13) Uani 1 1 d .
C1 C 0.3510(9) -0.0498(6) -0.4348(6) 0.0427(18) Uani 1 1 d .
H1A H 0.4087 0.0085 -0.3766 0.064 Uiso 1 1 calc R
H1B H 0.2625 -0.0786 -0.4341 0.064 Uiso 1 1 calc R
H1C H 0.3167 -0.0097 -0.5030 0.064 Uiso 1 1 calc R
C2 C 0.4537(8) -0.1593(6) -0.4203(5) 0.0337(16) Uani 1 1 d .
H2A H 0.3957 -0.2176 -0.4796 0.040 Uiso 1 1 calc R
H2B H 0.5419 -0.1303 -0.4226 0.040 Uiso 1 1 calc R
C3 C 0.5106(9) -0.2245(6) -0.3136(5) 0.0355(16) Uani 1 1 d .
H3A H 0.5775 -0.1681 -0.2546 0.043 Uiso 1 1 calc R
H3B H 0.4222 -0.2440 -0.3082 0.043 Uiso 1 1 calc R
C4 C 0.5331(8) -0.4484(6) -0.3575(5) 0.0333(15) Uani 1 1 d .
H4 H 0.4291 -0.4625 -0.4103 0.040 Uiso 1 1 calc R
C5 C 0.6509(9) -0.5306(6) -0.3221(5) 0.0344(16) Uani 1 1 d .
H5 H 0.6429 -0.6123 -0.3459 0.041 Uiso 1 1 calc R
C6 C 0.7468(9) -0.3564(6) -0.2340(5) 0.0352(16) Uani 1 1 d .
H6 H 0.8162 -0.2966 -0.1868 0.042 Uiso 1 1 calc R
C7 C 0.9397(10) -0.5265(8) -0.1790(6) 0.049(2) Uani 1 1 d .
H7A H 1.0152 -0.4615 -0.1430 0.074 Uiso 1 1 calc R
H7B H 0.9624 -0.5725 -0.2254 0.074 Uiso 1 1 calc R
H7C H 0.9434 -0.5816 -0.1258 0.074 Uiso 1 1 calc R
Hg1 Hg -0.00180(4) -0.38983(3) -0.40261(2) 0.04050(10) Uani 1 1 d .
Br1 Br -0.08216(8) -0.64155(5) -0.44431(5) 0.03509(17) Uani 1 1 d .
Br2 Br -0.25875(9) -0.28425(6) -0.48975(6) 0.04076(18) Uani 1 1 d .
Br3 Br 0.25281(9) -0.38624(8) -0.22580(5) 0.04697(19) Uani 1 1 d .

loop_
_atom_site_aniso_label
_atom_site_aniso_U_11
_atom_site_aniso_U_22
_atom_site_aniso_U_33
_atom_site_aniso_U_23
_atom_site_aniso_U_13
_atom_site_aniso_U_12
N1 0.028(3) 0.032(3) 0.024(3) 0.004(2) 0.011(3) 0.003(2)
N2 0.034(4) 0.037(3) 0.030(3) 0.004(2) 0.016(3) 0.001(3)
C1 0.045(5) 0.044(4) 0.037(4) 0.006(3) 0.021(4) 0.007(4)
C2 0.044(5) 0.025(3) 0.033(4) 0.006(3) 0.021(4) 0.005(3)
C3 0.038(4) 0.035(4) 0.039(4) 0.000(3) 0.025(3) 0.006(3)
C4 0.029(4) 0.034(4) 0.032(3) -0.003(3) 0.013(3) -0.005(3)
C5 0.042(5) 0.030(3) 0.033(4) -0.002(3) 0.021(4) -0.003(3)
C6 0.043(5) 0.038(4) 0.030(4) 0.006(3) 0.022(4) 0.001(3)
C7 0.040(5) 0.066(5) 0.043(4) 0.014(4) 0.023(4) 0.013(4)
Hg1 0.03402(17) 0.04003(15) 0.04032(15) 0.00530(14) 0.01523(12) 0.00148(14)
Br1 0.0369(4) 0.0306(4) 0.0396(4) 0.0036(3) 0.0217(3) -0.0003(3)
Br2 0.0386(5) 0.0368(4) 0.0500(4) 0.0021(3) 0.0258(4) 0.0070(3)
Br3 0.0409(4) 0.0541(4) 0.0340(4) 0.0035(3) 0.0123(3) -0.0081(4)

loop_
_atom_type_symbol
_atom_type_description
_atom_type_scat_dispersion_real
_atom_type_scat_dispersion_imag
_atom_type_scat_source
C C 0.0033 0.0016 'International Tables Vol C Tables 4.2.6.8 and 6.1.1.4'
H H 0.0000 0.0000 'International Tables Vol C Tables 4.2.6.8 and 6.1.1.4'
Br Br -0.2901 2.4595 'International Tables Vol C Tables 4.2.6.8 and 6.1.1.4'
Hg Hg -2.3894 9.2266 'International Tables Vol C Tables 4.2.6.8 and 6.1.1.4'
N N 0.0061 0.0033 'International Tables Vol C Tables 4.2.6.8 and 6.1.1.4'

loop_
_geom_angle_atom_site_label_1
_geom_angle_atom_site_label_2
_geom_angle_atom_site_label_3
_geom_angle
_geom_angle_site_symmetry_3
C6 N1 C4 108.3(5) .
C6 N1 C3 126.1(6) .
C4 N1 C3 125.6(6) .
C6 N2 C5 107.6(6) .
C6 N2 C7 125.4(7) .
C5 N2 C7 126.9(6) .
C2 C1 H1A 109.5 .
C2 C1 H1B 109.5 .
H1A C1 H1B 109.5 .
C2 C1 H1C 109.5 .
H1A C1 H1C 109.5 .
H1B C1 H1C 109.5 .
C3 C2 C1 111.0(5) .
C3 C2 H2A 109.4 .
C1 C2 H2A 109.4 .
C3 C2 H2B 109.4 .
C1 C2 H2B 109.4 .
H2A C2 H2B 108.0 .
N1 C3 C2 113.4(5) .
N1 C3 H3A 108.9 .
C2 C3 H3A 108.9 .
N1 C3 H3B 108.9 .
C2 C3 H3B 108.9 .
H3A C3 H3B 107.7 .
C5 C4 N1 106.9(6) .
C5 C4 H4 126.6 .
N1 C4 H4 126.6 .
C4 C5 N2 107.5(6) .
C4 C5 H5 126.2 .
N2 C5 H5 126.2 .
N1 C6 N2 109.8(6) .
N1 C6 H6 125.1 .
N2 C6 H6 125.1 .
N2 C7 H7A 109.5 .
N2 C7 H7B 109.5 .
H7A C7 H7B 109.5 .
N2 C7 H7C 109.5 .
H7A C7 H7C 109.5 .
H7B C7 H7C 109.5 .
Br2 Hg1 Br3 138.48(3) .
Br2 Hg1 Br1 102.91(3) .
Br3 Hg1 Br1 105.15(3) .
Br2 Hg1 Br1 103.12(2) 3_544
Br3 Hg1 Br1 103.11(3) 3_544
Br1 Hg1 Br1 97.021(18) 3_544
Hg1 Br1 Hg1 82.979(18) 3_544

loop_
_geom_bond_atom_site_label_1
_geom_bond_atom_site_label_2
_geom_bond_distance
_geom_bond_site_symmetry_2
N1 C6 1.316(9) .
N1 C4 1.375(8) .
N1 C3 1.468(8) .
N2 C6 1.329(8) .
N2 C5 1.373(9) .
N2 C7 1.462(10) .
C1 C2 1.511(9) .
C1 H1A 0.9600 .
C1 H1B 0.9600 .
C1 H1C 0.9600 .
C2 C3 1.509(8) .
C2 H2A 0.9700 .
C2 H2B 0.9700 .
C3 H3A 0.9700 .
C3 H3B 0.9700 .
C4 C5 1.351(10) .
C4 H4 0.9300 .
C5 H5 0.9300 .
C6 H6 0.9300 .
C7 H7A 0.9600 .
C7 H7B 0.9600 .
C7 H7C 0.9600 .
Hg1 Br2 2.4892(8) .
Hg1 Br3 2.4911(8) .
Hg1 Br1 2.7939(8) .
Hg1 Br1 2.8076(7) 3_544
Br1 Hg1 2.8076(7) 3_544
